data_9009583
loop_
_publ_author_name
'Fischer, R.'
'Pertlik, F.'

_publ_section_title
;
 Verfeinerung der kristallstruktur des schafarzikites, FeSb2O4
;
_journal_name_full 'Tschermaks Mineralogische und Petrographische Mitteilungen'
_journal_page_first 236
_journal_page_last 241
_journal_volume 22
_journal_year 1975
_chemical_compound_source 'Pernek, Slowakei, CSSR'
_chemical_formula_sum 'Fe O4 Sb2'
_chemical_name_mineral Schafarzikite
_space_group_IT_number 135
_symmetry_space_group_name_Hall '-P 4c 2ab'
_symmetry_space_group_name_H-M 'P 42/m b c'
_cell_angle_alpha 90
_cell_angle_beta 90
_cell_angle_gamma 90
_cell_length_a 8.590
_cell_length_b 8.590
_cell_length_c 5.913
_cell_formula_units_Z 4
_cell_volume 436.309
_database_code_amcsd 0015656
_exptl_crystal_density_diffrn 5.531
_cod_original_formula_sum 'Fe Sb2 O4'
_cod_database_code 9009583

loop_
_space_group_symop_operation_xyz
x,y,z
1/2-y,1/2-x,1/2+z
1/2+y,1/2+x,1/2-z
y,-x,1/2-z
-y,x,1/2+z
1/2+x,1/2-y,z
1/2-x,1/2+y,-z
x,y,-z
-x,-y,z
1/2+y,1/2+x,1/2+z
1/2-y,1/2-x,1/2-z
-y,x,1/2-z
y,-x,1/2+z
1/2-x,1/2+y,z
1/2+x,1/2-y,-z
-x,-y,-z

loop_
_atom_site_aniso_label
_atom_site_aniso_U_11
_atom_site_aniso_U_22
_atom_site_aniso_U_33
_atom_site_aniso_U_12
_atom_site_aniso_U_13
_atom_site_aniso_U_23
Fe 0.00822 0.00822 0.00496 -0.00075 0.00000 0.00000
Sb 0.01215 0.00994 0.00779 -0.00022 0.00000 0.00000
O1 0.02243 0.02243 0.03011 -0.00897 -0.00283 0.00283
O2 0.00822 0.00822 0.01417 -0.00224 0.00000 0.00000

loop_
_atom_site_label
_atom_site_fract_x
_atom_site_fract_y
_atom_site_fract_z
Fe 0.00000 0.50000 0.25000
Sb 0.17636 0.16587 0.00000
O1 0.67940 0.17940 0.25000
O2 0.10180 0.64120 0.00000

loop_
_cod_related_entry_id
_cod_related_entry_database
_cod_related_entry_code
1 AMCSD 0015656
